data_1521075
loop_
_publ_author_name
'Giester, G.'

_publ_section_title
;
 Syntheses and crystal structures of the new compounds Ba Fe2 (Se O3)4, Ag
 Fe (Se O3)2 and Rb Fe (Se O4) (Se O3)
;
_journal_name_full 'Journal of Alloys Compd.'
_journal_page_first 71
_journal_page_last 76
_journal_volume 308
_journal_year 2000
_chemical_formula_sum 'Ba Fe2 O12 Se4'
_chemical_name_systematic 'Ba Fe2 (Se O3)4'
_space_group_IT_number 13
_symmetry_space_group_name_Hall '-P 2yac'
_symmetry_space_group_name_H-M 'P 1 2/n 1'
_cell_angle_alpha 90
_cell_angle_beta 96.31
_cell_angle_gamma 90
_cell_formula_units_Z 2
_cell_length_a 10.098
_cell_length_b 5.238
_cell_length_c 10.595
_cell_volume 557.010
_citation_journal_id_ASTM JALCEU
_cod_data_source_file Giester_JALCEU_2000_1402.cif
_cod_data_source_block Ba1Fe2O12Se4
_cod_original_cell_volume 557.0097
_cod_original_sg_symbol_Hall '-P 2yc (x-z,y,z)'
_cod_original_formula_sum 'Ba1 Fe2 O12 Se4'
_cod_database_code 1521075

loop_
_symmetry_equiv_pos_as_xyz
x,y,z
-x+1/2,y,-z+1/2
-x,-y,-z
x-1/2,-y,z-1/2

loop_
_atom_site_label
_atom_site_type_symbol
_atom_site_fract_x
_atom_site_fract_y
_atom_site_fract_z
_atom_site_occupancy
_atom_site_U_iso_or_equiv
O6 O-2 0.05553 0.2124 0.35199 1 0.0
Se2 Se+4 0.15797 0.00647 0.90359 1 0.0
Se1 Se+4 0.97642 0.49387 0.31726 1 0.0
Ba1 Ba+2 0.25 0.93809 0.25 1 0.0
Fe2 Fe+3 0 0.5 0 1 0.0
O2 O-2 0.32243 0.0509 0.9007 1 0.0
O3 O-2 0.12175 0.1881 0.0298 1 0.0
O4 O-2 0.15662 0.7109 0.96863 1 0.0
O1 O-2 0.04837 0.5779 0.18486 1 0.0
O5 O-2 0.06847 0.6947 0.4176 1 0.0
Fe1 Fe+3 0 0 0.5 1 0.0
